data_4342353
loop_
_publ_author_name
'Li, Fugang'
'Bi, Yangang'
'Zhao, Wenyuan'
'Zhang, Tonglai'
'Zhou, Zunning'
'Yang, Li'

_publ_section_title
;
 Nitrogen-Rich Salts Based on the Energetic
 [Monoaquabis(N,N-bis(1H-tetrazol-5-yl)amine)-zinc(II)] Anion: A Promising
 Design in the Development of New Energetic Materials.
;
_journal_issue 4
_journal_name_full 'Inorganic chemistry'
_journal_page_first 2050
_journal_page_last 2057
_journal_paper_doi 10.1021/ic503021c
_journal_volume 54
_journal_year 2015
_chemical_formula_sum 'C4 H20 N22 O4 Zn'
_chemical_formula_weight 505.79
_chemical_name_systematic
; 
 ? 
;
_space_group_IT_number 2
_symmetry_cell_setting triclinic
_symmetry_space_group_name_Hall '-P 1'
_symmetry_space_group_name_H-M 'P -1'
_atom_sites_solution_hydrogens geom
_atom_sites_solution_primary direct
_atom_sites_solution_secondary difmap
_audit_creation_method SHELXL-97
_cell_angle_alpha 93.731(8)
_cell_angle_beta 98.000(5)
_cell_angle_gamma 106.200(5)
_cell_formula_units_Z 2
_cell_length_a 6.6079(10)
_cell_length_b 11.795(2)
_cell_length_c 12.573(2)
_cell_measurement_reflns_used 3530
_cell_measurement_temperature 173(2)
_cell_measurement_theta_max 31,502
_cell_measurement_theta_min 2.309
_cell_volume 926.3(3)
_computing_structure_refinement 'SHELXL-97 (Sheldrick, 1997)'
_computing_structure_solution 'SHELXS-97 (Sheldrick, 1990)'
_diffrn_ambient_temperature 173(2)
_diffrn_detector_area_resol_mean 28.5714
_diffrn_measured_fraction_theta_full 0.981
_diffrn_measured_fraction_theta_max 0.981
_diffrn_measurement_device_type AFC10/Saturn724+
_diffrn_measurement_method 'phi and omega scans'
_diffrn_radiation_monochromator graphite
_diffrn_radiation_source 'fine-focus sealed tube'
_diffrn_radiation_type MoK\a
_diffrn_radiation_wavelength 0.71073
_diffrn_reflns_av_R_equivalents 0.0293
_diffrn_reflns_av_sigmaI/netI 0.0408
_diffrn_reflns_limit_h_max 9
_diffrn_reflns_limit_h_min -9
_diffrn_reflns_limit_k_max 17
_diffrn_reflns_limit_k_min -16
_diffrn_reflns_limit_l_max 18
_diffrn_reflns_limit_l_min -18
_diffrn_reflns_number 13899
_diffrn_reflns_theta_full 31.52
_diffrn_reflns_theta_max 31.52
_diffrn_reflns_theta_min 3.23
_diffrn_standards_decay_% 0
_diffrn_standards_interval_count 0
_diffrn_standards_interval_time 0
_diffrn_standards_number 0
_exptl_absorpt_coefficient_mu 1.399
_exptl_absorpt_correction_T_max 0.7301
_exptl_absorpt_correction_T_min 0.5780
_exptl_absorpt_correction_type multi-scan
_exptl_crystal_colour Colorless
_exptl_crystal_density_diffrn 1.813
_exptl_crystal_density_method 'not measured'
_exptl_crystal_description Prism
_exptl_crystal_F_000 520
_exptl_crystal_size_max 0.44
_exptl_crystal_size_mid 0.29
_exptl_crystal_size_min 0.24
_refine_diff_density_max 0.421
_refine_diff_density_min -0.590
_refine_diff_density_rms 0.079
_refine_ls_extinction_method none
_refine_ls_goodness_of_fit_ref 1.062
_refine_ls_hydrogen_treatment mixed
_refine_ls_matrix_type full
_refine_ls_number_parameters 340
_refine_ls_number_reflns 6071
_refine_ls_number_restraints 32
_refine_ls_restrained_S_all 1.060
_refine_ls_R_factor_all 0.0403
_refine_ls_R_factor_gt 0.0346
_refine_ls_shift/su_max 0.001
_refine_ls_shift/su_mean 0.000
_refine_ls_structure_factor_coef Fsqd
_refine_ls_weighting_details 'calc w=1/[\s^2^(Fo^2^)+(0.0363P)^2^+0.2295P] where P=(Fo^2^+2Fc^2^)/3'
_refine_ls_weighting_scheme calc
_refine_ls_wR_factor_gt 0.0778
_refine_ls_wR_factor_ref 0.0809
_reflns_number_gt 5414
_reflns_number_total 6071
_reflns_threshold_expression >2sigma(I)
_cod_data_source_file ic503021c_si_002.cif
_cod_data_source_block bn2855
_cod_depositor_comments
;
The following automatic conversions were performed:

'_symmetry_cell_setting' value 'Triclinic' changed to 'triclinic'
according to
/usr/data/users/saulius/crontab/automatic-downloads/rss-feeds/ACS/lib/dictionaries/cif_core.dic
dictionary named 'cif_core.dic' version 2.4.2 from 2011-04-26.

Automatic conversion script
Id: cif_fix_values 3008 2015-01-20 13:52:24Z robertas 

 Adding full bibliography for 4342353--4342357.cif.

The following automatic conversions were performed:

'_exptl_absorpt_correction_type' value 'Multi-scans' was replaced
with the value 'multi-scan' as specified in the replacement file
'src/cod-tools/trunk/data/replacement-values/replacement_values.lst'.

Automatic conversion script
Id: cif_fix_values 5376 2017-05-30 11:51:03Z andrius 
;
_cod_original_sg_symbol_H-M P-1
_cod_database_code 4342353

loop_
_symmetry_equiv_pos_as_xyz
'x, y, z'
'-x, -y, -z'

loop_
_atom_site_label
_atom_site_type_symbol
_atom_site_fract_x
_atom_site_fract_y
_atom_site_fract_z
_atom_site_U_iso_or_equiv
_atom_site_adp_type
_atom_site_occupancy
_atom_site_symmetry_multiplicity
_atom_site_calc_flag
_atom_site_refinement_flags
Zn1 Zn 0.32005(3) 0.408761(15) 0.735651(13) 0.01191(5) Uani 1 1 d .
O1 O 0.01328(18) 0.40663(11) 0.75536(10) 0.0183(2) Uani 1 1 d D
N1 N 0.3504(2) 0.31507(11) 0.87031(10) 0.0133(2) Uani 1 1 d .
N2 N 0.2153(2) 0.20943(12) 0.88494(11) 0.0170(3) Uani 1 1 d .
N3 N 0.2916(2) 0.17277(12) 0.97305(11) 0.0185(3) Uani 1 1 d .
N4 N 0.4784(2) 0.25192(12) 1.01990(11) 0.0167(3) Uani 1 1 d .
N5 N 0.6866(2) 0.43465(12) 0.97374(11) 0.0155(3) Uani 1 1 d D
N6 N 0.9177(2) 0.60546(12) 0.92022(11) 0.0167(3) Uani 1 1 d .
N7 N 0.9027(2) 0.66970(12) 0.83593(11) 0.0183(3) Uani 1 1 d .
N8 N 0.7193(2) 0.62493(12) 0.77298(11) 0.0162(3) Uani 1 1 d .
N9 N 0.6043(2) 0.52711(11) 0.81363(10) 0.0135(2) Uani 1 1 d .
N10 N 0.2846(2) 0.50825(11) 0.60665(10) 0.0126(2) Uani 1 1 d .
N11 N 0.2678(2) 0.62058(11) 0.61368(11) 0.0155(2) Uani 1 1 d .
N12 N 0.2331(2) 0.65098(11) 0.51669(11) 0.0161(3) Uani 1 1 d .
N13 N 0.2228(2) 0.56047(12) 0.44194(11) 0.0150(2) Uani 1 1 d .
N14 N 0.2568(2) 0.36661(12) 0.45482(10) 0.0145(2) Uani 1 1 d D
N15 N 0.2696(2) 0.16906(12) 0.46183(11) 0.0167(3) Uani 1 1 d .
N16 N 0.2972(2) 0.10265(12) 0.54325(11) 0.0194(3) Uani 1 1 d .
N17 N 0.3200(2) 0.16435(12) 0.63615(11) 0.0173(3) Uani 1 1 d .
N18 N 0.3094(2) 0.27579(11) 0.61887(10) 0.0132(2) Uani 1 1 d .
C1 C 0.5092(2) 0.33775(13) 0.95451(12) 0.0127(3) Uani 1 1 d .
C2 C 0.7325(2) 0.51914(13) 0.90352(12) 0.0125(3) Uani 1 1 d .
C3 C 0.2542(2) 0.47478(13) 0.50071(12) 0.0118(3) Uani 1 1 d .
C4 C 0.2780(2) 0.27432(13) 0.51160(12) 0.0128(3) Uani 1 1 d .
N19 N 1.5339(2) 0.85883(13) 0.75677(13) 0.0217(3) Uani 1 1 d D
N20 N 1.3248(2) 0.80483(13) 0.78251(12) 0.0192(3) Uani 1 1 d D
N21 N 0.2820(2) 0.79969(13) 0.18632(12) 0.0196(3) Uani 1 1 d D
N22 N 0.2049(2) 0.89158(12) 0.23303(12) 0.0180(3) Uani 1 1 d D
O2 O 1.0605(2) 0.94838(11) 0.71957(10) 0.0233(3) Uani 1 1 d D
O3 O 0.1842(2) 0.86672(11) 0.44293(10) 0.0220(2) Uani 1 1 d D
O4 O 0.2008(2) 0.91535(12) -0.01143(12) 0.0279(3) Uani 1 1 d D
H5 H 0.797(3) 0.427(2) 1.0134(17) 0.042 Uiso 1 1 d D
H14 H 0.263(4) 0.362(2) 0.3871(9) 0.042 Uiso 1 1 d D
H1A H -0.061(3) 0.420(2) 0.7008(13) 0.042 Uiso 1 1 d D
H1B H -0.064(3) 0.3503(16) 0.7849(17) 0.042 Uiso 1 1 d D
H2A H 1.136(3) 1.0139(13) 0.7022(17) 0.042 Uiso 1 1 d D
H2B H 0.965(3) 0.9145(18) 0.6654(14) 0.042 Uiso 1 1 d D
H3A H 0.232(4) 0.9281(12) 0.4892(15) 0.042 Uiso 1 1 d D
H3B H 0.217(4) 0.8091(13) 0.4705(17) 0.042 Uiso 1 1 d D
H19A H 1.615(3) 0.8189(19) 0.7877(15) 0.042 Uiso 1 1 d D
H19B H 1.520(4) 0.838(2) 0.6879(8) 0.042 Uiso 1 1 d D
H20A H 1.267(3) 0.7370(11) 0.7460(14) 0.042 Uiso 1 1 d D
H20B H 1.334(4) 0.7960(18) 0.8504(7) 0.042 Uiso 1 1 d D
H20C H 1.246(3) 0.8505(16) 0.7680(15) 0.042 Uiso 1 1 d D
H22A H 0.205(3) 0.8843(19) 0.3006(8) 0.042 Uiso 1 1 d D
H21A H 0.411(2) 0.811(2) 0.2206(15) 0.042 Uiso 1 1 d D
H22B H 0.0764(17) 0.8819(19) 0.2015(15) 0.042 Uiso 1 1 d D
H21B H 0.294(3) 0.813(2) 0.1201(9) 0.042 Uiso 1 1 d D
H22C H 0.281(3) 0.9624(12) 0.2265(16) 0.042 Uiso 1 1 d D
H4A H 0.224(3) 0.9892(8) -0.015(2) 0.042 Uiso 1 1 d D
H4B H 0.073(2) 0.8792(17) -0.0397(18) 0.042 Uiso 1 1 d D

loop_
_atom_site_aniso_label
_atom_site_aniso_U_11
_atom_site_aniso_U_22
_atom_site_aniso_U_33
_atom_site_aniso_U_23
_atom_site_aniso_U_13
_atom_site_aniso_U_12
Zn1 0.01273(8) 0.01202(9) 0.01021(9) 0.00175(6) -0.00035(6) 0.00333(6)
O1 0.0158(5) 0.0248(6) 0.0174(6) 0.0085(5) 0.0039(4) 0.0087(5)
N1 0.0128(5) 0.0134(6) 0.0126(6) 0.0029(5) 0.0010(4) 0.0023(4)
N2 0.0156(6) 0.0162(6) 0.0165(6) 0.0042(5) -0.0007(5) 0.0011(5)
N3 0.0189(6) 0.0161(6) 0.0185(7) 0.0056(5) 0.0002(5) 0.0025(5)
N4 0.0173(6) 0.0152(6) 0.0154(6) 0.0054(5) -0.0009(5) 0.0022(5)
N5 0.0130(5) 0.0173(6) 0.0138(6) 0.0057(5) -0.0026(5) 0.0020(5)
N6 0.0142(6) 0.0183(6) 0.0153(6) 0.0045(5) -0.0005(5) 0.0016(5)
N7 0.0164(6) 0.0189(6) 0.0166(7) 0.0046(5) 0.0004(5) 0.0010(5)
N8 0.0164(6) 0.0159(6) 0.0140(6) 0.0049(5) 0.0011(5) 0.0007(5)
N9 0.0138(5) 0.0132(5) 0.0116(6) 0.0025(5) 0.0000(5) 0.0016(4)
N10 0.0137(5) 0.0112(5) 0.0122(6) 0.0019(4) 0.0004(4) 0.0032(4)
N11 0.0163(6) 0.0132(6) 0.0165(6) 0.0025(5) 0.0003(5) 0.0046(5)
N12 0.0161(6) 0.0139(6) 0.0179(7) 0.0042(5) 0.0005(5) 0.0041(5)
N13 0.0147(6) 0.0151(6) 0.0155(6) 0.0044(5) 0.0012(5) 0.0049(5)
N14 0.0193(6) 0.0152(6) 0.0098(6) 0.0029(5) 0.0025(5) 0.0059(5)
N15 0.0214(6) 0.0141(6) 0.0142(6) 0.0004(5) 0.0017(5) 0.0052(5)
N16 0.0270(7) 0.0154(6) 0.0168(7) 0.0014(5) 0.0031(5) 0.0078(5)
N17 0.0228(6) 0.0132(6) 0.0170(7) 0.0029(5) 0.0016(5) 0.0073(5)
N18 0.0155(5) 0.0115(5) 0.0127(6) 0.0028(5) 0.0017(5) 0.0042(4)
C1 0.0127(6) 0.0136(6) 0.0120(7) 0.0015(5) 0.0009(5) 0.0047(5)
C2 0.0126(6) 0.0140(6) 0.0110(6) 0.0020(5) 0.0013(5) 0.0040(5)
C3 0.0096(5) 0.0130(6) 0.0126(7) 0.0035(5) 0.0013(5) 0.0030(5)
C4 0.0120(6) 0.0136(6) 0.0124(7) 0.0014(5) 0.0018(5) 0.0032(5)
N19 0.0210(7) 0.0186(7) 0.0253(8) 0.0032(6) 0.0053(6) 0.0046(5)
N20 0.0214(6) 0.0181(6) 0.0150(7) 0.0026(5) 0.0011(5) 0.0015(5)
N21 0.0214(6) 0.0225(7) 0.0179(7) 0.0026(6) 0.0039(5) 0.0107(6)
N22 0.0184(6) 0.0169(6) 0.0183(7) 0.0016(5) 0.0018(5) 0.0053(5)
O2 0.0244(6) 0.0185(6) 0.0252(7) 0.0025(5) 0.0011(5) 0.0049(5)
O3 0.0307(6) 0.0159(5) 0.0188(6) 0.0017(5) 0.0008(5) 0.0076(5)
O4 0.0278(7) 0.0216(6) 0.0322(7) 0.0079(6) 0.0014(6) 0.0045(5)

loop_
_atom_type_symbol
_atom_type_description
_atom_type_scat_dispersion_real
_atom_type_scat_dispersion_imag
_atom_type_scat_source
C C 0.0033 0.0016 'International Tables Vol C Tables 4.2.6.8 and 6.1.1.4'
H H 0.0000 0.0000 'International Tables Vol C Tables 4.2.6.8 and 6.1.1.4'
N N 0.0061 0.0033 'International Tables Vol C Tables 4.2.6.8 and 6.1.1.4'
O O 0.0106 0.0060 'International Tables Vol C Tables 4.2.6.8 and 6.1.1.4'
Zn Zn 0.2839 1.4301 'International Tables Vol C Tables 4.2.6.8 and 6.1.1.4'

loop_
_geom_angle_atom_site_label_1
_geom_angle_atom_site_label_2
_geom_angle_atom_site_label_3
_geom_angle
N18 Zn1 O1 110.03(5)
N18 Zn1 N9 122.46(5)
O1 Zn1 N9 127.47(5)
N18 Zn1 N10 85.18(5)
O1 Zn1 N10 86.89(5)
N9 Zn1 N10 95.15(5)
N18 Zn1 N1 97.67(5)
O1 Zn1 N1 91.22(5)
N9 Zn1 N1 84.15(5)
N10 Zn1 N1 176.99(5)
Zn1 O1 H1A 114.8(16)
Zn1 O1 H1B 120.4(16)
H1A O1 H1B 109.2(15)
C1 N1 N2 104.57(12)
C1 N1 Zn1 129.51(10)
N2 N1 Zn1 125.69(10)
N3 N2 N1 109.16(12)
N2 N3 N4 110.15(13)
C1 N4 N3 104.32(12)
C1 N5 C2 123.65(13)
C1 N5 H5 117.0(17)
C2 N5 H5 113.6(17)
C2 N6 N7 104.13(12)
N8 N7 N6 110.40(12)
N7 N8 N9 109.18(12)
C2 N9 N8 103.99(12)
C2 N9 Zn1 129.92(10)
N8 N9 Zn1 125.43(10)
C3 N10 N11 104.61(12)
C3 N10 Zn1 129.03(10)
N11 N10 Zn1 126.11(10)
N12 N11 N10 109.01(12)
N11 N12 N13 110.34(12)
C3 N13 N12 103.95(12)
C4 N14 C3 124.48(13)
C4 N14 H14 119.1(17)
C3 N14 H14 115.8(17)
C4 N15 N16 104.34(13)
N17 N16 N15 110.25(13)
N16 N17 N18 108.95(13)
C4 N18 N17 104.51(12)
C4 N18 Zn1 129.25(10)
N17 N18 Zn1 126.12(10)
N4 C1 N1 111.79(13)
N4 C1 N5 122.15(13)
N1 C1 N5 126.05(14)
N6 C2 N9 112.29(13)
N6 C2 N5 121.58(13)
N9 C2 N5 126.12(14)
N13 C3 N10 112.09(13)
N13 C3 N14 122.50(14)
N10 C3 N14 125.40(13)
N18 C4 N15 111.95(13)
N18 C4 N14 126.41(14)
N15 C4 N14 121.64(14)
N20 N19 H19A 105.0(17)
N20 N19 H19B 103.9(17)
H19A N19 H19B 104.7(13)
N19 N20 H20A 110.9(16)
N19 N20 H20B 110.2(16)
H20A N20 H20B 108.9(13)
N19 N20 H20C 109.1(16)
H20A N20 H20C 109.3(13)
H20B N20 H20C 108.5(13)
N22 N21 H21A 106.0(16)
N22 N21 H21B 107.3(17)
H21A N21 H21B 106.5(13)
N21 N22 H22A 108.6(15)
N21 N22 H22B 108.4(15)
H22A N22 H22B 109.3(13)
N21 N22 H22C 113.2(16)
H22A N22 H22C 108.5(13)
H22B N22 H22C 108.8(13)
H2A O2 H2B 108.1(14)
H3A O3 H3B 108.3(14)
H4A O4 H4B 109.5(14)

loop_
_geom_bond_atom_site_label_1
_geom_bond_atom_site_label_2
_geom_bond_distance
Zn1 N18 2.0569(13)
Zn1 O1 2.0697(12)
Zn1 N9 2.0699(13)
Zn1 N10 2.0876(13)
Zn1 N1 2.0978(13)
O1 H1A 0.839(9)
O1 H1B 0.857(9)
N1 C1 1.3381(19)
N1 N2 1.3559(18)
N2 N3 1.3027(18)
N3 N4 1.3510(19)
N4 C1 1.3349(19)
N5 C1 1.3698(19)
N5 C2 1.3730(19)
N5 H5 0.854(10)
N6 C2 1.3356(19)
N6 N7 1.3507(19)
N7 N8 1.3022(18)
N8 N9 1.3657(17)
N9 C2 1.3400(18)
N10 C3 1.3354(19)
N10 N11 1.3583(17)
N11 N12 1.3012(19)
N12 N13 1.3560(19)
N13 C3 1.3350(18)
N14 C4 1.3683(19)
N14 C3 1.3712(19)
N14 H14 0.857(10)
N15 C4 1.3367(19)
N15 N16 1.3516(19)
N16 N17 1.3022(19)
N17 N18 1.3653(17)
N18 C4 1.3340(19)
N19 N20 1.442(2)
N19 H19A 0.877(9)
N19 H19B 0.871(9)
N20 H20A 0.854(9)
N20 H20B 0.862(9)
N20 H20C 0.861(9)
N21 N22 1.4448(19)
N21 H21A 0.868(9)
N21 H21B 0.867(9)
N22 H22A 0.859(9)
N22 H22B 0.859(9)
N22 H22C 0.863(9)
O2 H2A 0.854(9)
O2 H2B 0.853(9)
O3 H3A 0.854(9)
O3 H3B 0.849(9)
O4 H4A 0.847(9)
O4 H4B 0.846(9)

loop_
_geom_torsion_atom_site_label_1
_geom_torsion_atom_site_label_2
_geom_torsion_atom_site_label_3
_geom_torsion_atom_site_label_4
_geom_torsion
N18 Zn1 N1 C1 118.11(13)
O1 Zn1 N1 C1 -131.49(13)
N9 Zn1 N1 C1 -3.93(13)
N10 Zn1 N1 C1 -80.6(9)
N18 Zn1 N1 N2 -55.61(13)
O1 Zn1 N1 N2 54.79(12)
N9 Zn1 N1 N2 -177.65(13)
N10 Zn1 N1 N2 105.7(9)
C1 N1 N2 N3 0.04(17)
Zn1 N1 N2 N3 175.04(10)
N1 N2 N3 N4 0.04(18)
N2 N3 N4 C1 -0.10(17)
C2 N6 N7 N8 0.33(17)
N6 N7 N8 N9 -0.37(18)
N7 N8 N9 C2 0.25(17)
N7 N8 N9 Zn1 -171.18(10)
N18 Zn1 N9 C2 -88.82(14)
O1 Zn1 N9 C2 93.61(14)
N10 Zn1 N9 C2 -176.37(13)
N1 Zn1 N9 C2 6.57(13)
N18 Zn1 N9 N8 80.31(13)
O1 Zn1 N9 N8 -97.26(13)
N10 Zn1 N9 N8 -7.24(12)
N1 Zn1 N9 N8 175.70(12)
N18 Zn1 N10 C3 4.26(12)
O1 Zn1 N10 C3 -106.16(13)
N9 Zn1 N10 C3 126.47(13)
N1 Zn1 N10 C3 -157.1(9)
N18 Zn1 N10 N11 177.60(12)
O1 Zn1 N10 N11 67.18(12)
N9 Zn1 N10 N11 -60.18(12)
N1 Zn1 N10 N11 16.2(10)
C3 N10 N11 N12 -1.01(16)
Zn1 N10 N11 N12 -175.67(10)
N10 N11 N12 N13 0.76(16)
N11 N12 N13 C3 -0.18(16)
C4 N15 N16 N17 0.20(17)
N15 N16 N17 N18 -0.39(18)
N16 N17 N18 C4 0.42(16)
N16 N17 N18 Zn1 176.70(10)
O1 Zn1 N18 C4 81.43(14)
N9 Zn1 N18 C4 -96.52(13)
N10 Zn1 N18 C4 -3.48(13)
N1 Zn1 N18 C4 175.55(13)
O1 Zn1 N18 N17 -93.92(12)
N9 Zn1 N18 N17 88.13(13)
N10 Zn1 N18 N17 -178.83(12)
N1 Zn1 N18 N17 0.20(13)
N3 N4 C1 N1 0.13(17)
N3 N4 C1 N5 -178.78(14)
N2 N1 C1 N4 -0.11(17)
Zn1 N1 C1 N4 -174.84(10)
N2 N1 C1 N5 178.75(14)
Zn1 N1 C1 N5 4.0(2)
C2 N5 C1 N4 174.10(14)
C2 N5 C1 N1 -4.6(2)
N7 N6 C2 N9 -0.17(17)
N7 N6 C2 N5 -179.70(14)
N8 N9 C2 N6 -0.04(17)
Zn1 N9 C2 N6 170.85(10)
N8 N9 C2 N5 179.46(14)
Zn1 N9 C2 N5 -9.6(2)
C1 N5 C2 N6 -173.03(14)
C1 N5 C2 N9 7.5(2)
N12 N13 C3 N10 -0.48(16)
N12 N13 C3 N14 -179.65(13)
N11 N10 C3 N13 0.92(16)
Zn1 N10 C3 N13 175.37(10)
N11 N10 C3 N14 -179.95(14)
Zn1 N10 C3 N14 -5.5(2)
C4 N14 C3 N13 -176.64(14)
C4 N14 C3 N10 4.3(2)
N17 N18 C4 N15 -0.30(17)
Zn1 N18 C4 N15 -176.42(10)
N17 N18 C4 N14 -179.96(14)
Zn1 N18 C4 N14 3.9(2)
N16 N15 C4 N18 0.07(17)
N16 N15 C4 N14 179.76(14)
C3 N14 C4 N18 -3.5(2)
C3 N14 C4 N15 176.88(14)
